data_1501567
loop_
_publ_author_name
'Litasov, Konstantin D.'
'Shatskiy, Anton'
'Fei, Yingwei'
'Suzuki, Akio'
'Ohtani, Eiji'
'Funakoshi, Kenichi'

_publ_section_title
;
 Pressure-volume-temperature equation of state of tungsten carbide to 32
 GPa and 1673 K
;
_journal_issue 5
_journal_name_full 'Journal of Applied Physics'
_journal_paper_doi 10.1063/1.3481667
_journal_volume 108
_journal_year 2010
_chemical_formula_structural WC
_chemical_formula_sum 'C W'
_space_group_IT_number 187
_symmetry_cell_setting hexagonal
_symmetry_space_group_name_Hall 'P -6 2'
_symmetry_space_group_name_H-M 'P -6 m 2'
_cell_angle_alpha 90
_cell_angle_beta 90
_cell_angle_gamma 120
_cell_formula_units_Z 1
_cell_length_a 2.89827(9)
_cell_length_b 2.89827(9)
_cell_length_c 2.83315(13)
_cell_volume 20.6100(13)
_diffrn_ambient_pressure 5437500
_diffrn_ambient_temperature 873
_journal_article_reference 053513
_cod_data_source_file WC_P-6m2_DC72.cif
_cod_data_source_block chateigner_
_cod_original_formula_sum 'W C'
_cod_database_code 1501567

loop_
_symmetry_equiv_pos_as_xyz
+x,+y,+z
y-x,-x,-z
-y,x-y,+z
+x,+y,-z
y-x,-x,+z
-y,x-y,-z
y-x,+y,+z
+x,x-y,-z
-y,-x,+z
y-x,+y,-z
+x,x-y,+z
-y,-x,-z

loop_
_atom_site_label
_atom_site_type_symbol
_atom_site_fract_x
_atom_site_fract_y
_atom_site_fract_z
_atom_site_occupancy
_atom_site_U_iso_or_equiv
W W 0. 0. 0. 1.0 0.0
C C 0.66667 0.3333 0.5 1.0 0.0
